data_2310439
loop_
_publ_author_name
'Matkovic, B.'
'Ribar, B.'
'Zelenko, B.'
'Peterson, S.W.'

_publ_section_title
;
 Refinement of the Structure of Cd (N O3 2 (H2 O)4
;
_journal_name_full 'Acta Crystallographica (1,1948-23,1967)'
_journal_page_first 719
_journal_page_last 725
_journal_volume 21
_journal_year 1966
_chemical_formula_sum 'Cd H8 N2 O10'
_chemical_name_systematic 'Cd (N O3)2 (H2 O)4'
_space_group_IT_number 43
_symmetry_space_group_name_Hall 'F 2 -2d'
_symmetry_space_group_name_H-M 'F d d 2'
_cell_angle_alpha 90
_cell_angle_beta 90
_cell_angle_gamma 90
_cell_formula_units_Z 8
_cell_length_a 5.828
_cell_length_b 25.86
_cell_length_c 11.002
_cell_volume 1658.134
_citation_journal_id_ASTM ACCRA9
_cod_data_source_file Matkovic_ACCRA9_1966_1060.cif
_cod_data_source_block H8Cd1N2O10
_cod_depositor_comments
;
 Marking attached hydrogen atoms.

 Antanas Vaitkus,
 2017-03-27
;
_cod_original_formula_sum 'H8 Cd1 N2 O10'
_cod_database_code 2310439

loop_
_symmetry_equiv_pos_as_xyz
x,y,z
-x,-y,z
-x+1/4,y+1/4,z+1/4
x+3/4,-y+3/4,z+1/4
x,y+1/2,z+1/2
-x,-y+1/2,z+1/2
-x+1/4,y+3/4,z+3/4
x+3/4,-y+5/4,z+3/4
x+1/2,y,z+1/2
-x+1/2,-y,z+1/2
-x+3/4,y+1/4,z+3/4
x+5/4,-y+3/4,z+3/4
x+1/2,y+1/2,z
-x+1/2,-y+1/2,z
-x+3/4,y+3/4,z+1/4
x+5/4,-y+5/4,z+1/4

loop_
_atom_site_label
_atom_site_type_symbol
_atom_site_fract_x
_atom_site_fract_y
_atom_site_fract_z
_atom_site_occupancy
_atom_site_U_iso_or_equiv
_atom_site_attached_hydrogens
O3 O-2 0.465 0.1225 0.0096 1 0.0 0
O4 O-2 0.2512 -0.0244 0.1456 1 0.0 2
O1 O-2 0.3412 0.0469 -0.0645 1 0.0 0
N1 N+5 0.3198 0.0875 -0.0105 1 0.0 0
Cd1 Cd+2 0 0 0 1 0.0 0
O2 O-2 0.1427 0.0923 0.0524 1 0.0 0
O5 O-2 0.1825 -0.0498 -0.148 1 0.0 2
